data_4346706
loop_
_publ_author_name
'An, Haiyan'
'Wang, Lin'
'Hu, Ying'
'Xu, Tieqi'
'Hou, Yujiao'

_publ_section_title
;
 Spontaneous Resolution of Evans-Showell-Type Polyoxometalates in
 Constructing Chiral Inorganic-Organic Hybrid Architectures.
;
_journal_issue 1
_journal_name_full 'Inorganic chemistry'
_journal_page_first 144
_journal_page_last 153
_journal_paper_doi 10.1021/acs.inorgchem.5b01994
_journal_volume 55
_journal_year 2016
_chemical_formula_sum 'C32 H58 Co3 Mo10 N4 O57'
_chemical_formula_weight 2547.01
_space_group_crystal_system triclinic
_space_group_IT_number 1
_space_group_name_Hall 'P 1'
_space_group_name_H-M_alt 'P 1'
_atom_sites_solution_hydrogens geom
_audit_creation_method SHELXL-2014
_cell_angle_alpha 103.303(3)
_cell_angle_beta 95.009(3)
_cell_angle_gamma 104.796(3)
_cell_formula_units_Z 1
_cell_length_a 9.9966(4)
_cell_length_b 13.5060(6)
_cell_length_c 13.6147(6)
_cell_measurement_reflns_used 12011
_cell_measurement_temperature 296(2)
_cell_measurement_theta_max 24.998
_cell_measurement_theta_min 2.133
_cell_volume 1708.57(13)
_computing_structure_refinement 'SHELXL-2014 (Sheldrick, 2014)'
_diffrn_ambient_temperature 296(2)
_diffrn_measured_fraction_theta_full 0.968
_diffrn_measured_fraction_theta_max 0.999
_diffrn_measurement_device_type 'Bruker Smart Apex CCD'
_diffrn_radiation_type MoK\a
_diffrn_radiation_wavelength 0.71073
_diffrn_reflns_av_R_equivalents 0.0340
_diffrn_reflns_av_unetI/netI 0.0651
_diffrn_reflns_Laue_measured_fraction_full 0.968
_diffrn_reflns_Laue_measured_fraction_max 0.999
_diffrn_reflns_limit_h_max 11
_diffrn_reflns_limit_h_min -11
_diffrn_reflns_limit_k_max 16
_diffrn_reflns_limit_k_min -16
_diffrn_reflns_limit_l_max 16
_diffrn_reflns_limit_l_min -16
_diffrn_reflns_number 12011
_diffrn_reflns_point_group_measured_fraction_full 0.809
_diffrn_reflns_point_group_measured_fraction_max 0.835
_diffrn_reflns_theta_full 25.242
_diffrn_reflns_theta_max 24.998
_diffrn_reflns_theta_min 2.133
_exptl_absorpt_coefficient_mu 2.597
_exptl_absorpt_correction_T_max 0.611
_exptl_absorpt_correction_T_min 0.493
_exptl_absorpt_correction_type empirical
_exptl_crystal_colour 'dark green'
_exptl_crystal_density_diffrn 2.475
_exptl_crystal_description block
_exptl_crystal_F_000 1235
_exptl_crystal_size_max 0.29
_exptl_crystal_size_mid 0.23
_exptl_crystal_size_min 0.19
_refine_diff_density_max 1.400
_refine_diff_density_min -1.178
_refine_diff_density_rms 0.183
_refine_ls_abs_structure_details
;
 Flack x determined using 3164 quotients [(I+)-(I-)]/[(I+)+(I-)]
 (Parsons, Flack and Wagner, Acta Cryst. B69 (2013) 249-259).
;
_refine_ls_abs_structure_Flack 0.04(2)
_refine_ls_extinction_method none
_refine_ls_goodness_of_fit_ref 1.027
_refine_ls_hydrogen_treatment constr
_refine_ls_matrix_type full
_refine_ls_number_parameters 955
_refine_ls_number_reflns 10017
_refine_ls_number_restraints 29
_refine_ls_restrained_S_all 1.028
_refine_ls_R_factor_all 0.0562
_refine_ls_R_factor_gt 0.0472
_refine_ls_shift/su_max 0.001
_refine_ls_shift/su_mean 0.000
_refine_ls_structure_factor_coef Fsqd
_refine_ls_weighting_details 'w=1/[\s^2^(Fo^2^)+(0.0676P)^2^] where P=(Fo^2^+2Fc^2^)/3'
_refine_ls_weighting_scheme calc
_refine_ls_wR_factor_gt 0.1119
_refine_ls_wR_factor_ref 0.1200
_reflns_Friedel_coverage 0.672
_reflns_Friedel_fraction_full 0.650
_reflns_Friedel_fraction_max 0.671
_reflns_number_gt 8676
_reflns_number_total 10017
_reflns_threshold_expression 'I > 2\s(I)'
_cod_data_source_file ic5b01994_si_003.cif
_cod_data_source_block 2j
_cod_original_cell_volume 1708.56(13)
_cod_database_code 4346706
_shelx_space_group_comment
;
The symmetry employed for this shelxl refinement is uniquely defined
by the following loop, which should always be used as a source of
symmetry information in preference to the above space-group names.
They are only intended as comments.
;
_shelxl_version_number 2014-3

loop_
_space_group_symop_operation_xyz
'x, y, z'

loop_
_atom_site_label
_atom_site_type_symbol
_atom_site_fract_x
_atom_site_fract_y
_atom_site_fract_z
_atom_site_U_iso_or_equiv
_atom_site_adp_type
_atom_site_occupancy
_atom_site_site_symmetry_order
_atom_site_calc_flag
_atom_site_refinement_flags_posn
_atom_site_refinement_flags_adp
Mo1 Mo -0.19088(13) 0.42869(10) 0.75814(9) 0.0208(3) Uani 1 1 d . .
Mo2 Mo -0.15358(13) 0.47522(11) 1.00520(10) 0.0238(3) Uani 1 1 d . .
Mo3 Mo 0.16000(13) 0.53474(10) 1.13728(9) 0.0239(3) Uani 1 1 d . .
Mo4 Mo 0.43673(13) 0.53761(11) 1.00963(10) 0.0235(3) Uani 1 1 d . .
Mo5 Mo 0.37912(13) 0.46294(10) 0.76182(10) 0.0216(3) Uani 1 1 d . .
Mo6 Mo 0.23447(13) 0.66314(10) 0.80558(10) 0.0220(3) Uani 1 1 d . .
Mo7 Mo 0.19905(14) 0.60288(11) 0.55631(10) 0.0257(3) Uani 1 1 d . .
Mo8 Mo 0.03024(14) 0.35870(11) 0.42152(10) 0.0263(3) Uani 1 1 d . .
Mo9 Mo -0.10410(14) 0.18403(10) 0.55110(10) 0.0262(3) Uani 1 1 d . .
Mo10 Mo -0.03083(14) 0.24711(10) 0.79997(10) 0.0230(3) Uani 1 1 d . .
Co1 Co 0.1188(2) 0.47621(16) 0.88686(15) 0.0178(4) Uani 1 1 d . .
Co2 Co 0.0770(2) 0.42249(16) 0.67465(15) 0.0189(4) Uani 1 1 d . .
Co3 Co 0.5017(2) 0.32396(19) 0.31932(18) 0.0329(5) Uani 1 1 d . .
O1 O 0.1022(12) 0.3107(9) 0.5645(8) 0.024(3) Uani 1 1 d . .
O2 O -0.1809(13) 0.5758(10) 1.0947(9) 0.036(3) Uani 1 1 d . .
O3 O 0.5671(12) 0.6443(9) 1.0049(9) 0.033(3) Uani 1 1 d . .
O4 O -0.0607(14) 0.0856(10) 0.4687(10) 0.040(3) Uani 1 1 d . .
O5 O -0.0599(13) 0.4070(11) 0.3424(9) 0.039(3) Uani 1 1 d . .
O6 O -0.2259(12) 0.4929(10) 0.6667(9) 0.034(3) Uani 1 1 d . .
O7 O -0.3400(12) 0.3291(8) 0.7499(9) 0.029(3) Uani 1 1 d . .
O8 O -0.2906(12) 0.3669(10) 0.9937(9) 0.033(3) Uani 1 1 d . .
O9 O 0.2324(13) 0.4731(10) 1.2138(9) 0.032(3) Uani 1 1 d . .
O10 O 0.4343(12) 0.4328(9) 0.8862(8) 0.026(3) Uani 1 1 d . .
O11 O -0.0053(12) 0.1681(9) 0.6730(9) 0.029(3) Uani 1 1 d . .
O12 O 0.1266(13) 0.6408(10) 1.2166(9) 0.037(3) Uani 1 1 d . .
O13 O -0.0612(12) 0.3806(8) 0.8765(8) 0.022(3) Uani 1 1 d . .
O14 O 0.3335(12) 0.6211(9) 1.1005(8) 0.027(3) Uani 1 1 d . .
O15 O 0.5267(12) 0.5584(10) 0.7590(9) 0.033(3) Uani 1 1 d . .
O16 O 0.2160(11) 0.4378(9) 0.9947(8) 0.022(3) Uani 1 1 d . .
O17 O -0.1944(12) 0.5220(9) 0.8845(8) 0.026(3) Uani 1 1 d . .
O18 O 0.0077(12) 0.4776(9) 0.5657(9) 0.025(3) Uani 1 1 d . .
O19 O -0.0190(12) 0.4355(9) 1.0911(9) 0.029(3) Uani 1 1 d . .
O20 O 0.0883(13) 0.2644(10) 0.3439(10) 0.036(3) Uani 1 1 d . .
O21 O 0.0657(11) 0.5700(9) 0.9958(8) 0.022(3) Uani 1 1 d . .
O22 O -0.1322(12) 0.2705(9) 0.4613(9) 0.027(3) Uani 1 1 d . .
O23 O 0.1125(14) 0.6513(11) 0.4754(10) 0.043(3) Uani 1 1 d . .
O24 O 0.1523(11) 0.6789(9) 0.6810(8) 0.027(3) Uani 1 1 d . .
O25 O -0.0982(11) 0.3278(8) 0.6801(8) 0.019(2) Uani 1 1 d . .
O26 O 0.2526(11) 0.5227(9) 0.6851(8) 0.023(3) Uani 1 1 d . .
O27 O 0.2040(11) 0.4704(9) 0.4651(8) 0.026(3) Uani 1 1 d . .
O28 O 0.0398(12) 0.5211(8) 0.7808(8) 0.022(3) Uani 1 1 d . .
O29 O 0.1567(12) 0.3765(8) 0.7799(8) 0.022(3) Uani 1 1 d . .
O30 O 0.3770(12) 0.3517(10) 0.6710(9) 0.033(3) Uani 1 1 d . .
O31 O -0.2744(13) 0.1298(10) 0.5619(9) 0.041(3) Uani 1 1 d . .
O32 O 0.3987(13) 0.7428(10) 0.8148(9) 0.037(3) Uani 1 1 d . .
O33 O 0.1610(12) 0.7294(9) 0.9008(9) 0.032(3) Uani 1 1 d . .
O34 O 0.5022(13) 0.4853(10) 1.0973(9) 0.035(3) Uani 1 1 d . .
O35 O 0.3705(13) 0.6718(10) 0.5667(10) 0.039(3) Uani 1 1 d . .
O36 O -0.1912(12) 0.1717(10) 0.8096(10) 0.036(3) Uani 1 1 d . .
O37 O 0.0824(12) 0.2235(9) 0.8866(9) 0.030(3) Uani 1 1 d . .
O38 O 0.2958(11) 0.5676(9) 0.8816(8) 0.023(3) Uani 1 1 d . .
O39 O -0.2489(14) -0.1281(12) 0.6635(12) 0.060(4) Uani 1 1 d . .
O40 O -0.1409(14) -0.2454(11) 0.5984(12) 0.056(4) Uani 1 1 d . .
O41 O 0.1794(17) 1.0342(17) 1.4667(14) 0.080(5) Uani 1 1 d . .
O42 O 0.049(2) 0.8740(14) 1.4039(14) 0.082(6) Uani 1 1 d . .
O43 O -0.5785(16) 0.9799(11) 1.1994(13) 0.062(4) Uani 1 1 d . .
O44 O -0.6753(13) 0.8080(11) 1.1349(10) 0.050(4) Uani 1 1 d . .
O45 O 0.4506(14) 1.0288(11) 0.9760(10) 0.049(3) Uani 1 1 d . .
O46 O 0.3588(14) 1.1619(11) 1.0243(12) 0.056(4) Uani 1 1 d . .
N1 N 0.5216(15) 0.1150(12) 0.7605(12) 0.041(4) Uani 1 1 d . .
H1A H 0.6047 0.1577 0.7799 0.049 Uiso 1 1 calc R U
N2 N 0.6957(19) 0.7461(15) 1.3679(12) 0.050(4) Uani 1 1 d . .
H2B H 0.7667 0.7221 1.3582 0.060 Uiso 1 1 calc R U
N3 N 0.0950(17) 0.9079(18) 1.1793(13) 0.055(5) Uani 1 1 d . .
H3B H 0.1778 0.9009 1.1762 0.066 Uiso 1 1 calc R U
N4 N -0.3201(16) 0.8029(14) 0.8707(13) 0.043(4) Uani 1 1 d . .
H4A H -0.4039 0.7609 0.8535 0.051 Uiso 1 1 calc R U
C1 C -0.1426(18) -0.1493(15) 0.6455(14) 0.036(4) Uani 1 1 d . .
C2 C -0.0033(19) -0.0686(16) 0.6747(16) 0.042(5) Uani 1 1 d . .
H2A H 0.0008 0.0026 0.6980 0.051 Uiso 1 1 calc R U
C3 C 0.113(2) -0.0948(16) 0.6685(14) 0.044(5) Uani 1 1 d . .
H3A H 0.1065 -0.1661 0.6413 0.052 Uiso 1 1 calc R U
C4 C 0.2569(19) -0.0195(14) 0.7016(13) 0.034(4) Uani 1 1 d . .
C5 C 0.2804(19) 0.0881(14) 0.7441(15) 0.040(5) Uani 1 1 d . .
H5A H 0.2043 0.1154 0.7517 0.048 Uiso 1 1 calc R U
C6 C 0.4130(19) 0.1551(16) 0.7752(15) 0.041(5) Uani 1 1 d . .
H6A H 0.4276 0.2269 0.8057 0.049 Uiso 1 1 calc R U
C7 C 0.509(2) 0.0126(17) 0.7177(14) 0.043(5) Uani 1 1 d . .
H7A H 0.5871 -0.0114 0.7077 0.051 Uiso 1 1 calc R U
C8 C 0.3723(18) -0.0576(15) 0.6883(14) 0.038(4) Uani 1 1 d . .
H8A H 0.3596 -0.1295 0.6600 0.045 Uiso 1 1 calc R U
C9 C 0.161(3) 0.936(3) 1.429(2) 0.069(7) Uani 1 1 d D U
C10 C 0.310(3) 0.934(3) 1.435(2) 0.109(11) Uani 1 1 d D U
H10A H 0.3839 0.9956 1.4574 0.131 Uiso 1 1 calc R U
C11 C 0.328(4) 0.841(3) 1.406(2) 0.102(10) Uani 1 1 d D U
H11A H 0.2503 0.7817 1.3888 0.123 Uiso 1 1 calc R U
C12 C 0.472(2) 0.8232(18) 1.3980(14) 0.043(5) Uani 1 1 d . U
C13 C 0.611(3) 0.8861(16) 1.4263(16) 0.055(6) Uani 1 1 d . .
H13A H 0.6294 0.9581 1.4575 0.066 Uiso 1 1 calc R U
C14 C 0.7143(19) 0.8470(17) 1.4103(16) 0.048(5) Uani 1 1 d . .
H14A H 0.8051 0.8919 1.4295 0.058 Uiso 1 1 calc R U
C15 C 0.566(3) 0.6808(17) 1.3398(15) 0.052(5) Uani 1 1 d . .
H15A H 0.5536 0.6095 1.3084 0.063 Uiso 1 1 calc R U
C16 C 0.454(2) 0.716(2) 1.3559(16) 0.056(6) Uani 1 1 d . .
H16A H 0.3645 0.6685 1.3389 0.067 Uiso 1 1 calc R U
C17 C -0.5649(19) 0.8940(13) 1.1662(13) 0.032(4) Uani 1 1 d . .
C18 C -0.429(3) 0.871(2) 1.1551(15) 0.061(6) Uani 1 1 d . .
H18A H -0.4293 0.8035 1.1205 0.073 Uiso 1 1 calc R U
C19 C -0.306(2) 0.9440(17) 1.1922(15) 0.049(5) Uani 1 1 d . .
H19A H -0.3083 1.0119 1.2254 0.058 Uiso 1 1 calc R U
C20 C -0.1737(19) 0.9267(15) 1.1857(13) 0.037(4) Uani 1 1 d . .
C21 C -0.053(2) 1.0164(17) 1.2186(14) 0.052(6) Uani 1 1 d . .
H21A H -0.0627 1.0837 1.2442 0.062 Uiso 1 1 calc R U
C22 C 0.080(2) 1.003(2) 1.2125(17) 0.067(7) Uani 1 1 d . .
H22A H 0.1588 1.0620 1.2321 0.080 Uiso 1 1 calc R U
C23 C -0.014(2) 0.8221(19) 1.1504(16) 0.051(5) Uani 1 1 d . .
H23A H 0.0018 0.7562 1.1285 0.062 Uiso 1 1 calc R U
C24 C -0.149(2) 0.8267(15) 1.1515(14) 0.042(5) Uani 1 1 d . .
H24A H -0.2228 0.7650 1.1301 0.050 Uiso 1 1 calc R U
C25 C 0.3420(19) 1.0685(17) 0.9915(13) 0.041(5) Uani 1 1 d . .
C26 C 0.206(2) 0.9874(14) 0.9569(13) 0.038(4) Uani 1 1 d . .
H26A H 0.2038 0.9164 0.9340 0.046 Uiso 1 1 calc R U
C27 C 0.0874(19) 1.0137(15) 0.9577(15) 0.038(4) Uani 1 1 d . .
H27A H 0.0933 1.0853 0.9800 0.046 Uiso 1 1 calc R U
C28 C -0.0530(17) 0.9384(14) 0.9260(13) 0.031(4) Uani 1 1 d . .
C29 C -0.0825(19) 0.8294(15) 0.8960(15) 0.042(5) Uani 1 1 d . .
H29A H -0.0076 0.8003 0.8936 0.051 Uiso 1 1 calc R U
C30 C -0.214(2) 0.7621(15) 0.8699(14) 0.040(5) Uani 1 1 d . .
H30A H -0.2282 0.6890 0.8518 0.049 Uiso 1 1 calc R U
C31 C -0.302(2) 0.9053(19) 0.8970(16) 0.051(5) Uani 1 1 d . .
H31A H -0.3805 0.9307 0.8950 0.061 Uiso 1 1 calc R U
C32 C -0.170(2) 0.9773(16) 0.9280(14) 0.041(5) Uani 1 1 d . .
H32A H -0.1594 1.0498 0.9495 0.049 Uiso 1 1 calc R U
O1W O 0.3525(13) 0.2183(10) 0.3741(10) 0.045(3) Uani 1 1 d . .
O2W O 0.3384(14) 0.3017(11) 0.2021(10) 0.046(3) Uani 1 1 d . .
O3W O 0.6456(13) 0.4138(11) 0.2457(10) 0.046(3) Uani 1 1 d . .
O4W O 0.5674(14) 0.1945(10) 0.2468(11) 0.050(3) Uani 1 1 d . .
O5W O 0.6575(14) 0.3587(12) 0.4458(10) 0.054(4) Uani 1 1 d . .
O6W O 0.4472(13) 0.4566(10) 0.3981(10) 0.043(3) Uani 1 1 d . .
OW1 O 0.4843(19) 0.2033(15) 0.5500(12) 0.084(6) Uani 1 1 d . .
OW2 O -0.3174(14) 0.1871(10) 1.0649(10) 0.050(3) Uani 1 1 d . .
OW3 O 0.6158(12) 0.6051(10) 0.5729(9) 0.041(3) Uani 1 1 d . .
OW4 O -0.0308(16) 0.2346(11) 1.1196(11) 0.057(4) Uani 1 1 d . .
OW5 O 0.8683(14) 0.6185(12) 1.3246(10) 0.052(4) Uani 1 1 d . .

loop_
_atom_site_aniso_label
_atom_site_aniso_U_11
_atom_site_aniso_U_22
_atom_site_aniso_U_33
_atom_site_aniso_U_23
_atom_site_aniso_U_13
_atom_site_aniso_U_12
Mo1 0.0191(7) 0.0250(7) 0.0181(7) 0.0037(6) 0.0008(5) 0.0084(6)
Mo2 0.0228(7) 0.0313(8) 0.0187(7) 0.0063(6) 0.0041(6) 0.0099(6)
Mo3 0.0271(8) 0.0300(8) 0.0146(7) 0.0033(6) 0.0018(6) 0.0108(6)
Mo4 0.0211(7) 0.0309(8) 0.0175(7) 0.0040(6) -0.0002(5) 0.0084(6)
Mo5 0.0214(7) 0.0269(7) 0.0184(7) 0.0050(6) 0.0032(5) 0.0112(6)
Mo6 0.0228(7) 0.0215(7) 0.0215(7) 0.0050(6) 0.0018(6) 0.0068(6)
Mo7 0.0287(8) 0.0288(8) 0.0209(7) 0.0091(6) 0.0044(6) 0.0077(6)
Mo8 0.0268(8) 0.0345(8) 0.0161(7) 0.0024(6) 0.0021(6) 0.0105(6)
Mo9 0.0315(8) 0.0233(7) 0.0205(7) 0.0006(6) -0.0009(6) 0.0084(6)
Mo10 0.0261(7) 0.0212(7) 0.0223(7) 0.0063(6) 0.0017(6) 0.0080(6)
Co1 0.0175(9) 0.0226(10) 0.0135(10) 0.0029(8) 0.0015(7) 0.0078(8)
Co2 0.0202(10) 0.0210(10) 0.0149(10) 0.0024(8) 0.0000(8) 0.0076(8)
Co3 0.0318(13) 0.0369(13) 0.0312(13) 0.0075(10) 0.0034(10) 0.0135(10)
O1 0.024(6) 0.027(6) 0.017(6) -0.004(5) 0.001(5) 0.011(5)
O2 0.039(7) 0.049(8) 0.026(7) 0.008(6) 0.008(5) 0.023(6)
O3 0.033(7) 0.036(7) 0.027(6) 0.006(5) 0.006(5) 0.006(5)
O4 0.050(8) 0.029(7) 0.041(8) -0.001(6) -0.001(6) 0.020(6)
O5 0.038(7) 0.062(9) 0.020(6) 0.016(6) -0.004(5) 0.019(7)
O6 0.032(7) 0.052(8) 0.029(7) 0.020(6) 0.002(5) 0.021(6)
O7 0.027(6) 0.021(6) 0.037(7) 0.009(5) 0.001(5) 0.001(5)
O8 0.023(6) 0.040(7) 0.036(7) 0.012(6) 0.001(5) 0.007(5)
O9 0.033(7) 0.039(7) 0.026(6) 0.009(6) 0.001(5) 0.016(6)
O10 0.025(6) 0.028(6) 0.026(6) 0.005(5) -0.001(5) 0.013(5)
O11 0.037(7) 0.020(6) 0.028(6) 0.002(5) 0.000(5) 0.010(5)
O12 0.039(7) 0.040(7) 0.028(7) 0.001(6) 0.003(6) 0.014(6)
O13 0.026(6) 0.020(6) 0.018(6) 0.001(4) -0.001(5) 0.008(5)
O14 0.028(7) 0.032(7) 0.019(6) 0.005(5) -0.001(5) 0.007(5)
O15 0.027(6) 0.043(7) 0.028(7) 0.012(6) -0.001(5) 0.008(5)
O16 0.020(6) 0.028(6) 0.021(6) 0.007(5) 0.005(5) 0.011(5)
O17 0.028(6) 0.023(6) 0.023(6) 0.002(5) 0.005(5) 0.005(5)
O18 0.026(6) 0.030(7) 0.021(6) 0.009(5) -0.001(5) 0.011(5)
O19 0.023(6) 0.036(7) 0.024(6) 0.006(5) 0.002(5) 0.005(5)
O20 0.038(7) 0.040(7) 0.032(7) 0.002(6) 0.012(6) 0.018(6)
O21 0.023(6) 0.028(6) 0.016(6) 0.006(5) 0.003(5) 0.011(5)
O22 0.028(6) 0.030(6) 0.024(6) 0.005(5) 0.001(5) 0.010(5)
O23 0.043(8) 0.050(8) 0.039(8) 0.016(6) -0.004(6) 0.018(6)
O24 0.026(6) 0.033(7) 0.027(6) 0.011(5) 0.004(5) 0.013(5)
O25 0.020(6) 0.015(5) 0.025(6) 0.007(4) 0.003(4) 0.005(4)
O26 0.024(6) 0.023(6) 0.026(6) 0.010(5) 0.010(5) 0.011(5)
O27 0.025(6) 0.033(7) 0.024(6) 0.009(5) 0.011(5) 0.011(5)
O28 0.022(6) 0.023(6) 0.022(6) 0.006(5) 0.000(5) 0.009(5)
O29 0.027(6) 0.018(6) 0.017(6) 0.000(5) 0.001(4) 0.006(5)
O30 0.032(7) 0.043(7) 0.021(6) -0.005(5) 0.004(5) 0.021(6)
O31 0.037(7) 0.042(8) 0.030(7) 0.003(6) -0.008(6) -0.002(6)
O32 0.040(7) 0.037(7) 0.032(7) 0.010(6) -0.002(6) 0.008(6)
O33 0.034(7) 0.033(7) 0.027(6) 0.001(5) 0.011(5) 0.011(5)
O34 0.034(7) 0.051(8) 0.025(7) 0.011(6) 0.001(5) 0.023(6)
O35 0.042(7) 0.042(8) 0.032(7) 0.012(6) 0.008(6) 0.006(6)
O36 0.033(7) 0.032(7) 0.043(8) 0.007(6) 0.005(6) 0.010(5)
O37 0.035(7) 0.031(6) 0.031(7) 0.012(5) -0.002(5) 0.018(5)
O38 0.017(6) 0.027(6) 0.024(6) 0.006(5) 0.000(5) 0.007(5)
O39 0.040(8) 0.062(9) 0.072(11) 0.003(8) 0.000(7) 0.021(7)
O40 0.042(8) 0.041(8) 0.079(11) 0.007(8) 0.005(7) 0.009(7)
O41 0.057(10) 0.104(15) 0.063(11) 0.011(10) 0.012(8) 0.003(10)
O42 0.130(18) 0.062(11) 0.068(12) 0.011(9) 0.024(12) 0.054(12)
O43 0.064(10) 0.037(8) 0.084(12) 0.010(8) 0.018(8) 0.018(7)
O44 0.035(8) 0.058(9) 0.046(8) 0.003(7) 0.011(6) 0.006(7)
O45 0.041(8) 0.059(9) 0.048(8) 0.005(7) 0.013(6) 0.019(7)
O46 0.046(8) 0.040(8) 0.070(10) -0.007(7) 0.004(7) 0.013(7)
N1 0.032(9) 0.042(9) 0.044(9) 0.016(8) 0.006(7) -0.004(7)
N2 0.057(11) 0.071(13) 0.040(10) 0.029(9) 0.013(9) 0.037(10)
N3 0.032(10) 0.108(17) 0.033(9) 0.030(11) 0.006(7) 0.024(11)
N4 0.025(8) 0.059(11) 0.051(10) 0.024(9) 0.008(7) 0.014(8)
C1 0.029(10) 0.042(11) 0.042(11) 0.021(9) 0.004(8) 0.014(8)
C2 0.034(11) 0.041(11) 0.055(13) 0.018(10) -0.002(9) 0.013(9)
C3 0.051(13) 0.044(12) 0.035(11) 0.011(9) 0.007(9) 0.011(10)
C4 0.044(11) 0.032(9) 0.024(9) 0.008(7) 0.012(8) 0.007(8)
C5 0.036(10) 0.029(10) 0.057(13) 0.016(9) 0.013(9) 0.007(8)
C6 0.036(11) 0.045(11) 0.046(11) 0.023(9) 0.010(9) 0.007(9)
C7 0.041(11) 0.056(13) 0.036(11) 0.020(10) 0.018(9) 0.011(9)
C8 0.032(10) 0.039(11) 0.040(11) 0.011(9) 0.000(8) 0.008(8)
C9 0.070(12) 0.091(13) 0.058(11) 0.029(10) 0.017(9) 0.032(10)
C10 0.126(16) 0.112(15) 0.089(14) 0.043(12) 0.010(11) 0.019(12)
C11 0.127(15) 0.111(15) 0.079(14) 0.034(11) 0.028(11) 0.040(12)
C12 0.040(9) 0.069(10) 0.025(8) 0.019(8) -0.003(7) 0.021(8)
C13 0.087(18) 0.032(11) 0.049(13) 0.011(9) 0.009(12) 0.020(12)
C14 0.022(10) 0.058(14) 0.050(13) 0.012(11) -0.005(9) -0.009(9)
C15 0.075(16) 0.039(11) 0.037(11) 0.008(9) 0.011(11) 0.008(11)
C16 0.042(12) 0.079(17) 0.036(12) 0.015(11) 0.009(10) -0.002(11)
C17 0.044(10) 0.027(9) 0.031(9) 0.010(8) 0.016(8) 0.016(8)
C18 0.086(18) 0.075(16) 0.030(11) 0.007(11) 0.014(11) 0.042(14)
C19 0.046(12) 0.052(13) 0.036(11) 0.008(10) 0.010(9) -0.006(10)
C20 0.035(10) 0.048(11) 0.031(10) 0.020(9) 0.005(8) 0.007(8)
C21 0.071(15) 0.051(13) 0.022(10) -0.002(9) 0.022(10) 0.003(11)
C22 0.045(14) 0.080(19) 0.049(14) 0.016(13) -0.006(11) -0.024(13)
C23 0.042(12) 0.060(14) 0.053(13) 0.015(11) 0.019(10) 0.012(11)
C24 0.051(12) 0.039(11) 0.033(10) 0.015(8) 0.003(9) 0.007(9)
C25 0.037(11) 0.060(14) 0.027(9) 0.017(9) 0.010(8) 0.009(10)
C26 0.051(12) 0.029(9) 0.029(9) 0.001(8) 0.013(8) 0.006(8)
C27 0.038(11) 0.035(10) 0.050(12) 0.018(9) 0.014(9) 0.015(8)
C28 0.022(9) 0.044(10) 0.026(9) 0.010(8) 0.005(7) 0.009(7)
C29 0.032(10) 0.043(11) 0.049(12) -0.001(9) 0.008(9) 0.018(9)
C30 0.049(12) 0.035(10) 0.035(10) 0.004(8) 0.016(9) 0.011(9)
C31 0.028(11) 0.075(16) 0.055(13) 0.022(12) 0.012(9) 0.017(10)
C32 0.051(12) 0.042(11) 0.038(11) 0.017(9) 0.015(9) 0.020(9)
O1W 0.044(8) 0.045(8) 0.043(8) 0.011(6) 0.006(6) 0.010(6)
O2W 0.049(8) 0.056(9) 0.031(7) 0.006(6) -0.007(6) 0.020(7)
O3W 0.040(7) 0.057(9) 0.041(8) 0.019(7) 0.001(6) 0.011(6)
O4W 0.051(8) 0.043(8) 0.060(9) 0.011(7) 0.007(7) 0.022(7)
O5W 0.052(8) 0.081(10) 0.028(7) 0.008(7) -0.005(6) 0.028(8)
O6W 0.040(7) 0.042(7) 0.044(8) -0.001(6) 0.001(6) 0.018(6)
OW1 0.097(14) 0.119(15) 0.035(9) -0.007(9) -0.011(9) 0.061(12)
OW2 0.049(8) 0.043(8) 0.047(8) 0.007(6) 0.002(7) 0.002(6)
OW3 0.037(7) 0.046(8) 0.030(7) 0.011(6) -0.004(6) -0.004(6)
OW4 0.070(10) 0.052(9) 0.043(8) 0.014(7) -0.007(7) 0.012(8)
OW5 0.050(9) 0.076(10) 0.037(8) 0.014(7) 0.010(7) 0.029(8)

loop_
_atom_type_symbol
_atom_type_description
_atom_type_scat_dispersion_real
_atom_type_scat_dispersion_imag
_atom_type_scat_source
C C 0.0033 0.0016 'International Tables Vol C Tables 4.2.6.8 and 6.1.1.4'
H H 0.0000 0.0000 'International Tables Vol C Tables 4.2.6.8 and 6.1.1.4'
N N 0.0061 0.0033 'International Tables Vol C Tables 4.2.6.8 and 6.1.1.4'
O O 0.0106 0.0060 'International Tables Vol C Tables 4.2.6.8 and 6.1.1.4'
Co Co 0.3494 0.9721 'International Tables Vol C Tables 4.2.6.8 and 6.1.1.4'
Mo Mo -1.6832 0.6857 'International Tables Vol C Tables 4.2.6.8 and 6.1.1.4'

loop_
_geom_angle_atom_site_label_1
_geom_angle_atom_site_label_2
_geom_angle_atom_site_label_3
_geom_angle
O7 Mo1 O6 106.1(6)
O7 Mo1 O17 100.3(5)
O6 Mo1 O17 105.0(6)
O7 Mo1 O25 92.1(5)
O6 Mo1 O25 100.3(5)
O17 Mo1 O25 147.2(5)
O7 Mo1 O28 161.4(5)
O6 Mo1 O28 89.3(5)
O17 Mo1 O28 85.2(4)
O25 Mo1 O28 74.6(4)
O7 Mo1 O13 94.9(5)
O6 Mo1 O13 158.3(5)
O17 Mo1 O13 75.5(5)
O25 Mo1 O13 73.3(4)
O28 Mo1 O13 69.0(4)
O7 Mo1 Co2 130.4(4)
O6 Mo1 Co2 87.1(4)
O17 Mo1 Co2 122.5(3)
O25 Mo1 Co2 38.4(3)
O28 Mo1 Co2 38.1(3)
O13 Mo1 Co2 75.1(3)
O2 Mo2 O8 106.7(6)
O2 Mo2 O17 98.8(5)
O8 Mo2 O17 103.6(5)
O2 Mo2 O19 98.7(5)
O8 Mo2 O19 96.8(5)
O17 Mo2 O19 147.9(5)
O2 Mo2 O21 93.6(5)
O8 Mo2 O21 158.1(5)
O17 Mo2 O21 80.6(4)
O19 Mo2 O21 71.6(5)
O2 Mo2 O13 162.3(5)
O8 Mo2 O13 90.8(5)
O17 Mo2 O13 73.8(4)
O19 Mo2 O13 81.4(4)
O21 Mo2 O13 69.5(4)
O9 Mo3 O12 106.4(6)
O9 Mo3 O19 100.1(6)
O12 Mo3 O19 103.8(6)
O9 Mo3 O14 99.9(5)
O12 Mo3 O14 94.8(6)
O19 Mo3 O14 147.4(5)
O9 Mo3 O21 161.3(5)
O12 Mo3 O21 92.2(5)
O19 Mo3 O21 72.7(5)
O14 Mo3 O21 80.2(4)
O9 Mo3 O16 92.2(5)
O12 Mo3 O16 158.3(5)
O19 Mo3 O16 83.3(5)
O14 Mo3 O16 70.6(4)
O21 Mo3 O16 70.0(4)
O34 Mo4 O3 106.0(6)
O34 Mo4 O10 100.2(5)
O3 Mo4 O10 103.4(5)
O34 Mo4 O14 97.5(5)
O3 Mo4 O14 95.6(5)
O10 Mo4 O14 149.2(5)
O34 Mo4 O16 95.0(5)
O3 Mo4 O16 156.7(5)
O10 Mo4 O16 82.2(5)
O14 Mo4 O16 71.3(4)
O34 Mo4 O38 164.2(5)
O3 Mo4 O38 89.7(5)
O10 Mo4 O38 73.6(4)
O14 Mo4 O38 82.6(4)
O16 Mo4 O38 70.0(4)
O15 Mo5 O30 106.7(6)
O15 Mo5 O10 99.3(5)
O30 Mo5 O10 103.4(5)
O15 Mo5 O26 93.8(5)
O30 Mo5 O26 100.9(5)
O10 Mo5 O26 147.6(5)
O15 Mo5 O38 96.1(5)
O30 Mo5 O38 157.0(5)
O10 Mo5 O38 75.4(4)
O26 Mo5 O38 73.9(4)
O15 Mo5 O29 163.3(5)
O30 Mo5 O29 87.8(5)
O10 Mo5 O29 84.8(4)
O26 Mo5 O29 75.0(4)
O38 Mo5 O29 69.1(4)
O15 Mo5 Co2 131.9(4)
O30 Mo5 Co2 86.7(4)
O10 Mo5 Co2 122.7(3)
O26 Mo5 Co2 38.1(3)
O38 Mo5 Co2 75.4(3)
O29 Mo5 Co2 38.6(3)
O32 Mo6 O33 105.4(6)
O32 Mo6 O24 99.5(5)
O33 Mo6 O24 106.0(5)
O32 Mo6 O38 94.3(5)
O33 Mo6 O38 97.9(5)
O24 Mo6 O38 147.9(5)
O32 Mo6 O26 97.6(5)
O33 Mo6 O26 156.1(5)
O24 Mo6 O26 75.6(5)
O38 Mo6 O26 73.9(4)
O32 Mo6 O28 165.0(5)
O33 Mo6 O28 87.1(5)
O24 Mo6 O28 84.5(4)
O38 Mo6 O28 75.6(4)
O26 Mo6 O28 69.2(4)
O32 Mo6 Co1 132.8(4)
O33 Mo6 Co1 84.0(4)
O24 Mo6 Co1 122.6(4)
O38 Mo6 Co1 38.7(3)
O26 Mo6 Co1 75.7(3)
O28 Mo6 Co1 38.8(3)
O23 Mo7 O35 104.5(6)
O23 Mo7 O24 97.1(6)
O35 Mo7 O24 100.3(6)
O23 Mo7 O27 100.6(6)
O35 Mo7 O27 98.3(6)
O24 Mo7 O27 150.2(5)
O23 Mo7 O18 94.1(5)
O35 Mo7 O18 160.7(5)
O24 Mo7 O18 82.1(5)
O27 Mo7 O18 72.9(5)
O23 Mo7 O26 162.5(5)
O35 Mo7 O26 91.5(5)
O24 Mo7 O26 72.8(4)
O27 Mo7 O26 83.6(4)
O18 Mo7 O26 70.8(4)
O5 Mo8 O20 105.8(6)
O5 Mo8 O27 101.8(6)
O20 Mo8 O27 99.2(5)
O5 Mo8 O22 96.7(6)
O20 Mo8 O22 101.3(6)
O27 Mo8 O22 147.3(5)
O5 Mo8 O18 93.2(5)
O20 Mo8 O18 160.4(5)
O27 Mo8 O18 71.8(4)
O22 Mo8 O18 80.5(5)
O5 Mo8 O1 160.6(5)
O20 Mo8 O1 91.5(5)
O27 Mo8 O1 83.3(4)
O22 Mo8 O1 71.0(4)
O18 Mo8 O1 70.4(4)
O31 Mo9 O4 104.8(6)
O31 Mo9 O22 99.2(6)
O4 Mo9 O22 100.2(6)
O31 Mo9 O11 101.6(6)
O4 Mo9 O11 95.3(6)
O22 Mo9 O11 149.9(5)
O31 Mo9 O1 159.0(5)
O4 Mo9 O1 95.6(5)
O22 Mo9 O1 71.9(5)
O11 Mo9 O1 81.0(5)
O31 Mo9 O25 88.8(5)
O4 Mo9 O25 164.1(5)
O22 Mo9 O25 85.4(4)
O11 Mo9 O25 73.5(4)
O1 Mo9 O25 71.8(4)
O36 Mo10 O37 104.7(6)
O36 Mo10 O11 99.6(6)
O37 Mo10 O11 103.9(5)
O36 Mo10 O13 93.7(5)
O37 Mo10 O13 102.4(5)
O11 Mo10 O13 146.3(5)
O36 Mo10 O29 166.3(5)
O37 Mo10 O29 86.7(5)
O11 Mo10 O29 84.7(5)
O13 Mo10 O29 76.2(4)
O36 Mo10 O25 99.0(5)
O37 Mo10 O25 156.3(5)
O11 Mo10 O25 74.0(4)
O13 Mo10 O25 73.4(4)
O29 Mo10 O25 69.6(4)
O36 Mo10 Co1 132.3(4)
O37 Mo10 Co1 86.6(4)
O11 Mo10 Co1 122.8(4)
O13 Mo10 Co1 38.9(3)
O29 Mo10 Co1 39.2(3)
O25 Mo10 Co1 75.6(3)
O28 Co1 O29 84.1(5)
O28 Co1 O38 88.9(5)
O29 Co1 O38 86.4(5)
O28 Co1 O13 86.6(5)
O29 Co1 O13 88.9(5)
O38 Co1 O13 173.8(5)
O28 Co1 O21 95.9(5)
O29 Co1 O21 175.4(5)
O38 Co1 O21 98.2(5)
O13 Co1 O21 86.5(5)
O28 Co1 O16 174.9(5)
O29 Co1 O16 95.2(5)
O38 Co1 O16 86.0(5)
O13 Co1 O16 98.5(5)
O21 Co1 O16 85.2(5)
O28 Co1 Co2 41.7(3)
O29 Co1 Co2 42.4(3)
O38 Co1 Co2 86.9(3)
O13 Co1 Co2 86.9(3)
O21 Co1 Co2 137.4(3)
O16 Co1 Co2 137.4(3)
O28 Co1 Mo10 95.3(3)
O29 Co1 Mo10 50.6(4)
O38 Co1 Mo10 135.8(4)
O13 Co1 Mo10 40.7(3)
O21 Co1 Mo10 124.9(3)
O16 Co1 Mo10 88.2(3)
Co2 Co1 Mo10 68.68(6)
O28 Co1 Mo6 50.0(4)
O29 Co1 Mo6 95.2(4)
O38 Co1 Mo6 41.3(3)
O13 Co1 Mo6 135.4(3)
O21 Co1 Mo6 88.3(3)
O16 Co1 Mo6 125.1(3)
Co2 Co1 Mo6 68.02(6)
Mo10 Co1 Mo6 136.70(8)
O28 Co2 O29 84.6(5)
O28 Co2 O26 87.2(5)
O29 Co2 O26 88.2(5)
O28 Co2 O25 87.5(5)
O29 Co2 O25 87.8(5)
O26 Co2 O25 173.6(5)
O28 Co2 O18 95.4(5)
O29 Co2 O18 175.7(6)
O26 Co2 O18 87.5(5)
O25 Co2 O18 96.4(5)
O28 Co2 O1 175.3(5)
O29 Co2 O1 94.8(5)
O26 Co2 O1 97.5(5)
O25 Co2 O1 87.9(5)
O18 Co2 O1 85.6(5)
O28 Co2 Co1 42.2(3)
O29 Co2 Co1 42.3(3)
O26 Co2 Co1 86.9(3)
O25 Co2 Co1 86.8(3)
O18 Co2 Co1 137.5(4)
O1 Co2 Co1 136.9(3)
O28 Co2 Mo5 95.6(3)
O29 Co2 Mo5 49.6(4)
O26 Co2 Mo5 40.8(3)
O25 Co2 Mo5 136.6(3)
O18 Co2 Mo5 126.2(4)
O1 Co2 Mo5 87.5(3)
Co1 Co2 Mo5 68.22(6)
O28 Co2 Mo1 49.1(4)
O29 Co2 Mo1 96.2(4)
O26 Co2 Mo1 135.0(3)
O25 Co2 Mo1 40.7(3)
O18 Co2 Mo1 87.0(3)
O1 Co2 Mo1 126.5(3)
Co1 Co2 Mo1 68.24(6)
Mo5 Co2 Mo1 136.45(8)
O4W Co3 O2W 95.4(5)
O4W Co3 O6W 176.5(5)
O2W Co3 O6W 88.0(5)
O4W Co3 O5W 90.6(6)
O2W Co3 O5W 174.0(6)
O6W Co3 O5W 86.0(5)
O4W Co3 O1W 88.0(5)
O2W Co3 O1W 84.9(5)
O6W Co3 O1W 93.1(5)
O5W Co3 O1W 94.6(6)
O4W Co3 O3W 86.0(6)
O2W Co3 O3W 90.8(5)
O6W Co3 O3W 93.1(5)
O5W Co3 O3W 90.3(5)
O1W Co3 O3W 172.3(5)
Co2 O1 Mo9 99.5(5)
Co2 O1 Mo8 102.0(5)
Mo9 O1 Mo8 93.8(4)
Mo5 O10 Mo4 116.0(6)
Mo10 O11 Mo9 117.1(6)
Co1 O13 Mo10 100.3(5)
Co1 O13 Mo1 101.5(5)
Mo10 O13 Mo1 104.4(5)
Co1 O13 Mo2 101.4(4)
Mo10 O13 Mo2 151.4(6)
Mo1 O13 Mo2 89.3(4)
Mo3 O14 Mo4 115.3(5)
Co1 O16 Mo4 103.0(5)
Co1 O16 Mo3 102.1(5)
Mo4 O16 Mo3 97.3(4)
Mo1 O17 Mo2 115.8(6)
Co2 O18 Mo7 101.8(5)
Co2 O18 Mo8 101.9(5)
Mo7 O18 Mo8 93.3(4)
Mo3 O19 Mo2 116.7(6)
Co1 O21 Mo2 102.6(5)
Co1 O21 Mo3 102.6(5)
Mo2 O21 Mo3 92.6(4)
Mo9 O22 Mo8 119.3(6)
Mo6 O24 Mo7 117.0(6)
Co2 O25 Mo1 100.9(5)
Co2 O25 Mo9 100.8(5)
Mo1 O25 Mo9 151.4(6)
Co2 O25 Mo10 100.7(5)
Mo1 O25 Mo10 103.1(5)
Mo9 O25 Mo10 90.8(4)
Co2 O26 Mo5 101.0(5)
Co2 O26 Mo6 101.7(5)
Mo5 O26 Mo6 102.9(5)
Co2 O26 Mo7 99.8(5)
Mo5 O26 Mo7 152.5(5)
Mo6 O26 Mo7 90.1(4)
Mo8 O27 Mo7 117.2(5)
Co2 O28 Co1 96.0(5)
Co2 O28 Mo1 92.8(5)
Co1 O28 Mo1 102.6(5)
Co2 O28 Mo6 101.7(5)
Co1 O28 Mo6 91.1(4)
Mo1 O28 Mo6 159.0(5)
Co2 O29 Co1 95.3(5)
Co2 O29 Mo10 101.6(5)
Co1 O29 Mo10 90.3(5)
Co2 O29 Mo5 91.7(5)
Co1 O29 Mo5 101.9(5)
Mo10 O29 Mo5 161.1(5)
Co1 O38 Mo6 100.1(5)
Co1 O38 Mo5 102.3(5)
Mo6 O38 Mo5 102.8(5)
Co1 O38 Mo4 101.0(5)
Mo6 O38 Mo4 152.2(6)
Mo5 O38 Mo4 90.1(4)
C7 N1 C6 124.1(16)
C14 N2 C15 119.7(18)
C22 N3 C23 121.9(19)
C30 N4 C31 122.0(17)
O39 C1 O40 122.4(17)
O39 C1 C2 122.4(18)
O40 C1 C2 115.2(16)
C3 C2 C1 122.0(18)
C2 C3 C4 125.2(18)
C5 C4 C8 118.1(17)
C5 C4 C3 122.7(17)
C8 C4 C3 119.2(16)
C6 C5 C4 121.5(18)
N1 C6 C5 118.4(18)
N1 C7 C8 117.7(18)
C4 C8 C7 120.1(18)
O42 C9 O41 123(2)
O42 C9 C10 138(3)
O41 C9 C10 100(3)
C11 C10 C9 115(3)
C10 C11 C12 123(3)
C16 C12 C13 115.2(19)
C16 C12 C11 109(2)
C13 C12 C11 136(2)
C14 C13 C12 121.9(19)
C13 C14 N2 122.2(19)
N2 C15 C16 121(2)
C15 C16 C12 120(2)
O43 C17 O44 121.4(17)
O43 C17 C18 124.7(19)
O44 C17 C18 113.9(16)
C19 C18 C17 123(2)
C18 C19 C20 126(2)
C24 C20 C21 116.2(18)
C24 C20 C19 125.7(18)
C21 C20 C19 118.1(19)
C22 C21 C20 120(2)
N3 C22 C21 120(2)
N3 C23 C24 123(2)
C23 C24 C20 119.1(18)
O46 C25 O45 121.5(17)
O46 C25 C26 125.7(19)
O45 C25 C26 112.7(18)
C27 C26 C25 121.0(17)
C26 C27 C28 125.0(17)
C29 C28 C32 115.3(16)
C29 C28 C27 125.7(16)
C32 C28 C27 119.0(16)
C28 C29 C30 124.1(17)
N4 C30 C29 118.3(18)
N4 C31 C32 121.8(18)
C31 C32 C28 118.5(18)

loop_
_geom_bond_atom_site_label_1
_geom_bond_atom_site_label_2
_geom_bond_distance
Mo1 O7 1.709(11)
Mo1 O6 1.732(11)
Mo1 O17 1.893(11)
Mo1 O25 1.999(11)
Mo1 O28 2.280(12)
Mo1 O13 2.290(11)
Mo1 Co2 3.012(2)
Mo2 O2 1.700(12)
Mo2 O8 1.695(12)
Mo2 O17 1.939(11)
Mo2 O19 1.962(12)
Mo2 O21 2.270(11)
Mo2 O13 2.326(11)
Mo3 O9 1.697(12)
Mo3 O12 1.710(12)
Mo3 O19 1.893(11)
Mo3 O14 2.002(12)
Mo3 O21 2.271(11)
Mo3 O16 2.278(11)
Mo4 O34 1.685(12)
Mo4 O3 1.696(12)
Mo4 O10 1.926(11)
Mo4 O14 2.011(12)
Mo4 O16 2.236(11)
Mo4 O38 2.319(11)
Mo5 O15 1.703(12)
Mo5 O30 1.707(11)
Mo5 O10 1.899(11)
Mo5 O26 2.005(11)
Mo5 O38 2.265(11)
Mo5 O29 2.295(12)
Mo5 Co2 3.011(2)
Mo6 O32 1.693(13)
Mo6 O33 1.729(11)
Mo6 O24 1.900(11)
Mo6 O38 2.004(11)
Mo6 O26 2.262(11)
Mo6 O28 2.294(12)
Mo6 Co1 2.992(2)
Mo7 O23 1.687(12)
Mo7 O35 1.705(13)
Mo7 O24 1.933(11)
Mo7 O27 1.944(11)
Mo7 O18 2.242(12)
Mo7 O26 2.354(11)
Mo8 O5 1.689(12)
Mo8 O20 1.715(12)
Mo8 O27 1.927(11)
Mo8 O22 1.952(12)
Mo8 O18 2.301(12)
Mo8 O1 2.303(11)
Mo9 O31 1.707(12)
Mo9 O4 1.705(12)
Mo9 O22 1.924(11)
Mo9 O11 1.940(11)
Mo9 O1 2.281(12)
Mo9 O25 2.283(11)
Mo10 O36 1.700(12)
Mo10 O37 1.703(11)
Mo10 O11 1.887(11)
Mo10 O13 1.974(11)
Mo10 O29 2.298(12)
Mo10 O25 2.303(11)
Mo10 Co1 2.975(2)
Co1 O28 1.877(11)
Co1 O29 1.879(11)
Co1 O38 1.899(11)
Co1 O13 1.900(11)
Co1 O21 1.924(11)
Co1 O16 1.931(11)
Co1 Co2 2.778(3)
Co2 O28 1.860(11)
Co2 O29 1.881(11)
Co2 O26 1.894(11)
Co2 O25 1.905(11)
Co2 O18 1.956(11)
Co2 O1 1.952(11)
Co3 O4W 2.090(13)
Co3 O2W 2.092(12)
Co3 O6W 2.091(12)
Co3 O5W 2.097(13)
Co3 O1W 2.101(13)
Co3 O3W 2.114(13)
O39 C1 1.20(2)
O40 C1 1.31(2)
O41 C9 1.27(3)
O42 C9 1.19(3)
O43 C17 1.19(2)
O44 C17 1.34(2)
O45 C25 1.34(2)
O46 C25 1.20(2)
N1 C7 1.34(2)
N1 C6 1.34(2)
N2 C14 1.31(3)
N2 C15 1.33(3)
N3 C22 1.31(3)
N3 C23 1.33(3)
N4 C30 1.32(2)
N4 C31 1.31(3)
C1 C2 1.49(3)
C2 C3 1.31(3)
C3 C4 1.49(3)
C4 C5 1.38(2)
C4 C8 1.39(2)
C5 C6 1.37(2)
C7 C8 1.41(3)
C9 C10 1.483(13)
C10 C11 1.299(13)
C11 C12 1.52(4)
C12 C16 1.39(3)
C12 C13 1.40(3)
C13 C14 1.29(3)
C15 C16 1.34(3)
C17 C18 1.48(3)
C18 C19 1.33(3)
C19 C20 1.41(3)
C20 C24 1.42(3)
C20 C21 1.43(3)
C21 C22 1.39(3)
C23 C24 1.36(3)
C25 C26 1.47(3)
C26 C27 1.33(2)
C27 C28 1.47(2)
C28 C29 1.38(2)
C28 C32 1.40(2)
C29 C30 1.35(3)
C31 C32 1.39(3)
